data_1548065
loop_
_publ_author_name
'Du, Aobing'
'Zhang, Zhonghua'
'Qu, Hongtao'
'Cui, Zili'
'Qiao, Lixin'
'Wang, Longlong'
'Chai, Jingchao'
'Lu, Tao'
'Dong, Shanmu'
'Dong, Tiantian'
'Xu, Huimin'
'Zhou, Xinhong'
'Cui, Guanglei'

_publ_section_title
;
 An efficient organic magnesium borate based electrolyte with
 non-nucleophilic characteristic for magnesium sulfur battery
;
_journal_name_full 'Energy &amp; Environmental Science'
_journal_paper_doi 10.1039/C7EE02304A
_journal_year 2017
_chemical_formula_moiety 'C24 H48 Cl3 Mg2 O6, C6 H18 Al Cl3 N Si2, C4 H7 O'
_chemical_formula_sum 'C34 H73 Al Cl6 Mg2 N O7 Si2'
_chemical_formula_weight 952.41
_space_group_crystal_system monoclinic
_space_group_IT_number 14
_space_group_name_Hall '-P 2ybc'
_space_group_name_H-M_alt 'P 1 21/c 1'
_symmetry_space_group_name_Hall '-P 2ybc'
_symmetry_space_group_name_H-M 'P 1 21/c 1'
_atom_sites_solution_hydrogens geom
_atom_sites_solution_primary dual
_audit_creation_date 2017-10-19
_audit_creation_method
;
Olex2 1.2
(compiled 2017.08.10 svn.r3458 for OlexSys, GUI svn.r5381)
;
_audit_update_record
;
2017-10-30 deposited with the CCDC.
2017-11-16 downloaded from the CCDC.
;
_cell_angle_alpha 90
_cell_angle_beta 93.357(2)
_cell_angle_gamma 90
_cell_formula_units_Z 4
_cell_length_a 11.5604(9)
_cell_length_b 13.8050(11)
_cell_length_c 31.203(3)
_cell_measurement_reflns_used 9925
_cell_measurement_temperature 150
_cell_measurement_theta_max 22.91
_cell_measurement_theta_min 2.30
_cell_volume 4971.2(7)
_computing_cell_refinement 'SAINT v8.37A (Bruker, 2015)'
_computing_data_reduction 'SAINT v8.37A (Bruker, 2015)'
_computing_molecular_graphics 'Olex2 (Dolomanov et al., 2009)'
_computing_publication_material 'Olex2 (Dolomanov et al., 2009)'
_computing_structure_refinement 'ShelXL (Sheldrick, 2015)'
_computing_structure_solution 'ShelXT (Sheldrick, 2015)'
_diffrn_ambient_temperature 150.0
_diffrn_measured_fraction_theta_full 0.999
_diffrn_measured_fraction_theta_max 0.998
_diffrn_measurement_device_type 'Bruker APEX-II CCD'
_diffrn_measurement_method '\f and \w scans'
_diffrn_radiation_type MoK\a
_diffrn_radiation_wavelength 0.71073
_diffrn_reflns_av_R_equivalents 0.1086
_diffrn_reflns_av_unetI/netI 0.0968
_diffrn_reflns_Laue_measured_fraction_full 0.999
_diffrn_reflns_Laue_measured_fraction_max 0.998
_diffrn_reflns_limit_h_max 13
_diffrn_reflns_limit_h_min -13
_diffrn_reflns_limit_k_max 16
_diffrn_reflns_limit_k_min -16
_diffrn_reflns_limit_l_max 37
_diffrn_reflns_limit_l_min -37
_diffrn_reflns_number 56085
_diffrn_reflns_point_group_measured_fraction_full 0.999
_diffrn_reflns_point_group_measured_fraction_max 0.998
_diffrn_reflns_theta_full 25.242
_diffrn_reflns_theta_max 25.407
_diffrn_reflns_theta_min 2.257
_diffrn_standards_number 0
_exptl_absorpt_coefficient_mu 0.477
_exptl_absorpt_correction_T_max 0.7452
_exptl_absorpt_correction_T_min 0.6140
_exptl_absorpt_correction_type multi-scan
_exptl_absorpt_process_details
'SADABS-2016/2 (Bruker,2016/2) was used for absorption correction. wR2(int) was 0.0816 before and 0.0706 after correction. The Ratio of minimum to maximum transmission is 0.8239. The \l/2 correction factor is Not present.'
_exptl_crystal_colour colourless
_exptl_crystal_colour_primary colourless
_exptl_crystal_density_diffrn 1.273
_exptl_crystal_description block
_exptl_crystal_F_000 2028
_exptl_crystal_size_max 0.12
_exptl_crystal_size_mid 0.08
_exptl_crystal_size_min 0.06
_refine_diff_density_max 0.396
_refine_diff_density_min -0.408
_refine_diff_density_rms 0.078
_refine_ls_extinction_method none
_refine_ls_goodness_of_fit_ref 1.015
_refine_ls_hydrogen_treatment constr
_refine_ls_matrix_type full
_refine_ls_number_parameters 484
_refine_ls_number_reflns 9138
_refine_ls_number_restraints 483
_refine_ls_restrained_S_all 1.005
_refine_ls_R_factor_all 0.1659
_refine_ls_R_factor_gt 0.0792
_refine_ls_shift/su_max 0.001
_refine_ls_shift/su_mean 0.000
_refine_ls_structure_factor_coef Fsqd
_refine_ls_weighting_details 'w=1/[\s^2^(Fo^2^)+(0.0760P)^2^+16.3270P] where P=(Fo^2^+2Fc^2^)/3'
_refine_ls_weighting_scheme calc
_refine_ls_wR_factor_gt 0.1816
_refine_ls_wR_factor_ref 0.2220
_reflns_Friedel_coverage 0.000
_reflns_number_gt 4708
_reflns_number_total 9138
_reflns_threshold_expression 'I > 2\s(I)'
_cod_data_source_file c7ee02304a5.cif
_cod_data_source_block mo_1019_1_0m
_cod_original_cell_volume 4971.1(7)
_cod_database_code 1548065
_shelx_shelxl_version_number 2014/7
_shelx_space_group_comment
;
The symmetry employed for this shelxl refinement is uniquely defined
by the following loop, which should always be used as a source of
symmetry information in preference to the above space-group names.
They are only intended as comments.
;
_shelx_estimated_absorpt_t_max 0.972
_shelx_estimated_absorpt_t_min 0.945
_olex2_refinement_description
;
1. Fixed Uiso
 At 1.2 times of:
  All C(H) groups, All C(H,H) groups
 At 1.5 times of:
  All C(H,H,H) groups
2. Rigid body (RIGU) restrains
 All non-hydrogen atoms
 with sigma for 1-2 distances of 0.004 and sigma for 1-3 distances of 0.004
3.a Secondary CH2 refined with riding coordinates:
 C22(H22A,H22B), C25(H25A,H25B), C23(H23A,H23B), C7(H7A,H7B), C4(H4A,H4B),
 C8(H8A,H8B), C13(H13A,H13B), C24(H24A,H24B), C18(H18A,H18B), C1(H1A,H1B),
 C9(H9A,H9B), C12(H12A,H12B), C6(H6A,H6B), C5(H5A,H5B), C3(H3A,H3B), C17(H17A,
 H17B), C21(H21A,H21B), C19(H19A,H19B), C20(H20A,H20B), C2(H2A,H2B), C017(H01A,
 H01B), C14(H14A,H14B), C16(H16A,H16B), C10(H10A,H10B), C01D(H01C,H01D),
 C01F(H01E,H01F), C11(H11A,H11B)
3.b Aromatic/amide H refined with riding coordinates:
 C013(H013)
3.c Idealised Me refined as rotating group:
 C26(H26A,H26B,H26C), C29(H29A,H29B,H29C), C31(H31A,H31B,H31C), C30(H30A,H30B,
 H30C), C27(H27A,H27B,H27C), C28(H28A,H28B,H28C)
;
_olex2_submission_special_instructions 'No special instructions were received'

loop_
_space_group_symop_operation_xyz
'x, y, z'
'-x, y+1/2, -z+1/2'
'-x, -y, -z'
'x, -y-1/2, z-1/2'

loop_
_atom_site_label
_atom_site_type_symbol
_atom_site_fract_x
_atom_site_fract_y
_atom_site_fract_z
_atom_site_U_iso_or_equiv
_atom_site_adp_type
_atom_site_occupancy
_atom_site_site_symmetry_order
_atom_site_calc_flag
_atom_site_refinement_flags_posn
_atom_site_refinement_flags_adp
Cl3 Cl 0.42436(12) 0.39991(11) 0.69743(5) 0.0445(4) Uani 1 1 d . U
Cl1 Cl 0.40755(12) 0.15606(11) 0.70437(5) 0.0478(4) Uani 1 1 d . U
Cl2 Cl 0.59702(12) 0.26009(12) 0.64034(5) 0.0478(4) Uani 1 1 d . U
Cl5 Cl 1.04723(14) 0.28596(14) 0.80631(6) 0.0613(5) Uani 1 1 d . U
Cl4 Cl 0.82184(15) 0.29765(17) 0.87722(6) 0.0747(6) Uani 1 1 d . U
Mg1 Mg 0.57104(16) 0.27014(14) 0.71915(7) 0.0402(5) Uani 1 1 d . U
Cl6 Cl 0.94793(18) 0.08477(15) 0.85733(7) 0.0799(6) Uani 1 1 d . U
Mg2 Mg 0.38138(16) 0.27087(15) 0.64279(7) 0.0417(5) Uani 1 1 d . U
Al1 Al 0.98917(16) 0.23561(15) 0.86671(7) 0.0497(5) Uani 1 1 d . U
Si2 Si 1.16666(18) 0.16218(18) 0.93655(7) 0.0696(7) Uani 1 1 d . U
Si1 Si 1.12306(18) 0.37586(17) 0.92726(8) 0.0699(7) Uani 1 1 d . U
O5 O 0.5370(4) 0.2645(3) 0.78414(14) 0.0501(11) Uani 1 1 d . U
O3 O 0.3533(4) 0.1599(3) 0.59797(14) 0.0547(11) Uani 1 1 d . U
O7 O 0.3666(5) 0.7029(4) 0.48789(18) 0.0855(17) Uani 1 1 d . U
N1 N 1.0977(4) 0.2581(4) 0.91015(18) 0.0551(14) Uani 1 1 d . U
C22 C 0.7241(6) 0.4157(5) 0.7742(2) 0.0545(17) Uani 1 1 d . U
H22A H 0.7462 0.3633 0.7947 0.065 Uiso 1 1 calc R .
H22B H 0.6585 0.4525 0.7852 0.065 Uiso 1 1 calc R .
C25 C 0.7308(6) 0.4435(5) 0.6998(2) 0.0574(18) Uani 1 1 d . U
H25A H 0.6631 0.4702 0.6828 0.069 Uiso 1 1 calc R .
H25B H 0.7820 0.4106 0.6800 0.069 Uiso 1 1 calc R .
C23 C 0.8260(5) 0.4819(5) 0.7673(2) 0.0593(18) Uani 1 1 d . U
H23A H 0.8327 0.5333 0.7895 0.071 Uiso 1 1 calc R .
H23B H 0.8996 0.4451 0.7677 0.071 Uiso 1 1 calc R .
C7 C 0.4109(6) 0.5119(5) 0.5536(2) 0.0603(18) Uani 1 1 d . U
H7A H 0.4666 0.5665 0.5555 0.072 Uiso 1 1 calc R .
H7B H 0.3921 0.4968 0.5229 0.072 Uiso 1 1 calc R .
C4 C 0.1075(6) 0.2447(6) 0.6212(3) 0.072(2) Uani 1 1 d . U
H4A H 0.0916 0.1743 0.6219 0.086 Uiso 1 1 calc R .
H4B H 0.1240 0.2635 0.5916 0.086 Uiso 1 1 calc R .
C8 C 0.4594(6) 0.4247(5) 0.5770(2) 0.0605(19) Uani 1 1 d . U
H8A H 0.4977 0.3810 0.5571 0.073 Uiso 1 1 calc R .
H8B H 0.5169 0.4445 0.6001 0.073 Uiso 1 1 calc R .
C13 C 0.6812(6) 0.0651(5) 0.7126(3) 0.070(2) Uani 1 1 d . U
H13A H 0.6665 0.0656 0.6810 0.084 Uiso 1 1 calc R .
H13B H 0.6167 0.0311 0.7257 0.084 Uiso 1 1 calc R .
C24 C 0.7954(6) 0.5230(5) 0.7240(3) 0.069(2) Uani 1 1 d . U
H24A H 0.8661 0.5412 0.7095 0.083 Uiso 1 1 calc R .
H24B H 0.7459 0.5811 0.7263 0.083 Uiso 1 1 calc R .
C18 C 0.5613(6) 0.1784(6) 0.8099(2) 0.0637(19) Uani 1 1 d . U
H18A H 0.6444 0.1752 0.8193 0.076 Uiso 1 1 calc R .
H18B H 0.5404 0.1191 0.7933 0.076 Uiso 1 1 calc R .
C1 C 0.1532(6) 0.2874(7) 0.6916(2) 0.075(2) Uani 1 1 d . U
H1A H 0.1483 0.2264 0.7081 0.090 Uiso 1 1 calc R .
H1B H 0.2020 0.3338 0.7088 0.090 Uiso 1 1 calc R .
C26 C 1.2219(7) 0.0680(6) 0.9003(3) 0.079(2) Uani 1 1 d . U
H26A H 1.1589 0.0235 0.8914 0.119 Uiso 1 1 calc GR .
H26B H 1.2846 0.0317 0.9155 0.119 Uiso 1 1 calc GR .
H26C H 1.2513 0.0991 0.8749 0.119 Uiso 1 1 calc GR .
C9 C 0.3078(7) 0.0661(5) 0.6070(3) 0.073(2) Uani 1 1 d . U
H9A H 0.2924 0.0601 0.6378 0.087 Uiso 1 1 calc R .
H9B H 0.2349 0.0540 0.5896 0.087 Uiso 1 1 calc R .
C12 C 0.4224(8) 0.1492(6) 0.5613(2) 0.075(2) Uani 1 1 d . U
H12A H 0.3786 0.1713 0.5349 0.090 Uiso 1 1 calc R .
H12B H 0.4942 0.1881 0.5652 0.090 Uiso 1 1 calc R .
C6 C 0.3041(7) 0.5356(6) 0.5760(3) 0.079(2) Uani 1 1 d . U
H6A H 0.3214 0.5837 0.5990 0.095 Uiso 1 1 calc R .
H6B H 0.2439 0.5625 0.5555 0.095 Uiso 1 1 calc R .
C5 C 0.2648(6) 0.4439(6) 0.5942(3) 0.081(3) Uani 1 1 d . U
H5A H 0.2397 0.4545 0.6236 0.098 Uiso 1 1 calc R .
H5B H 0.1985 0.4176 0.5763 0.098 Uiso 1 1 calc R .
C3 C 0.0059(6) 0.3016(7) 0.6365(3) 0.081(2) Uani 1 1 d . U
H3A H -0.0074 0.3609 0.6191 0.097 Uiso 1 1 calc R .
H3B H -0.0656 0.2619 0.6346 0.097 Uiso 1 1 calc R .
C17 C 0.8116(6) 0.1773(6) 0.7441(3) 0.092(3) Uani 1 1 d . U
H17A H 0.8173 0.1855 0.7756 0.111 Uiso 1 1 calc R .
H17B H 0.8432 0.2360 0.7308 0.111 Uiso 1 1 calc R .
C21 C 0.4399(7) 0.3156(6) 0.8019(3) 0.080(2) Uani 1 1 d . U
H21A H 0.4673 0.3756 0.8167 0.096 Uiso 1 1 calc R .
H21B H 0.3814 0.3333 0.7788 0.096 Uiso 1 1 calc R .
C19 C 0.4871(7) 0.1882(7) 0.8480(3) 0.090(3) Uani 1 1 d . U
H19A H 0.4592 0.1241 0.8572 0.107 Uiso 1 1 calc R .
H19B H 0.5311 0.2192 0.8725 0.107 Uiso 1 1 calc R .
C013 C 0.3527(8) 0.7769(6) 0.5175(3) 0.085(2) Uani 1 1 d . U
H013 H 0.4003 0.7877 0.5429 0.102 Uiso 1 1 calc R .
C20 C 0.3900(8) 0.2495(7) 0.8323(3) 0.096(3) Uani 1 1 d . U
H20A H 0.3277 0.2100 0.8180 0.115 Uiso 1 1 calc R .
H20B H 0.3577 0.2858 0.8563 0.115 Uiso 1 1 calc R .
C29 C 1.0974(7) 0.3915(7) 0.9851(3) 0.096(3) Uani 1 1 d . U
H29A H 1.0142 0.3864 0.9892 0.144 Uiso 1 1 calc GR .
H29B H 1.1254 0.4553 0.9947 0.144 Uiso 1 1 calc GR .
H29C H 1.1390 0.3410 1.0018 0.144 Uiso 1 1 calc GR .
C2 C 0.0403(7) 0.3268(8) 0.6827(3) 0.090(3) Uani 1 1 d . U
H2A H 0.0413 0.3979 0.6867 0.108 Uiso 1 1 calc R .
H2B H -0.0153 0.2984 0.7021 0.108 Uiso 1 1 calc R .
C017 C 0.2598(8) 0.6882(7) 0.4643(3) 0.088(2) Uani 1 1 d . U
H01A H 0.2108 0.6418 0.4792 0.105 Uiso 1 1 calc R .
H01B H 0.2727 0.6629 0.4352 0.105 Uiso 1 1 calc R .
C14 C 0.7934(7) 0.0177(7) 0.7247(4) 0.124(4) Uani 1 1 d . U
H14A H 0.7868 -0.0209 0.7512 0.149 Uiso 1 1 calc R .
H14B H 0.8153 -0.0264 0.7015 0.149 Uiso 1 1 calc R .
C16 C 0.8771(7) 0.0895(6) 0.7315(4) 0.109(4) Uani 1 1 d . U
H16A H 0.9177 0.1017 0.7050 0.131 Uiso 1 1 calc R .
H16B H 0.9348 0.0704 0.7546 0.131 Uiso 1 1 calc R .
C10 C 0.3962(9) -0.0003(7) 0.5958(4) 0.113(3) Uani 1 1 d . U
H10A H 0.3628 -0.0638 0.5870 0.135 Uiso 1 1 calc R .
H10B H 0.4543 -0.0100 0.6200 0.135 Uiso 1 1 calc R .
C31 C 1.0261(8) 0.4672(6) 0.8983(4) 0.109(3) Uani 1 1 d . U
H31A H 1.0331 0.4609 0.8673 0.164 Uiso 1 1 calc GR .
H31B H 1.0492 0.5327 0.9075 0.164 Uiso 1 1 calc GR .
H31C H 0.9456 0.4556 0.9051 0.164 Uiso 1 1 calc GR .
C30 C 1.2728(7) 0.4197(7) 0.9176(3) 0.107(3) Uani 1 1 d . U
H30A H 1.3298 0.3734 0.9298 0.160 Uiso 1 1 calc GR .
H30B H 1.2854 0.4831 0.9312 0.160 Uiso 1 1 calc GR .
H30C H 1.2814 0.4254 0.8866 0.160 Uiso 1 1 calc GR .
C01D C 0.2037(9) 0.7861(8) 0.4615(3) 0.113(3) Uani 1 1 d . U
H01C H 0.1183 0.7808 0.4608 0.136 Uiso 1 1 calc R .
H01D H 0.2262 0.8218 0.4358 0.136 Uiso 1 1 calc R .
C27 C 1.0678(9) 0.1037(8) 0.9730(3) 0.119(4) Uani 1 1 d . U
H27A H 1.0508 0.1488 0.9960 0.179 Uiso 1 1 calc GR .
H27B H 1.1044 0.0453 0.9853 0.179 Uiso 1 1 calc GR .
H27C H 0.9955 0.0861 0.9569 0.179 Uiso 1 1 calc GR .
C01F C 0.2515(10) 0.8355(8) 0.5027(3) 0.122(4) Uani 1 1 d . U
H01E H 0.2749 0.9030 0.4969 0.146 Uiso 1 1 calc R .
H01F H 0.1928 0.8362 0.5246 0.146 Uiso 1 1 calc R .
C28 C 1.3005(8) 0.2005(8) 0.9694(3) 0.128(4) Uani 1 1 d . U
H28A H 1.3500 0.2394 0.9516 0.192 Uiso 1 1 calc GR .
H28B H 1.3431 0.1429 0.9798 0.192 Uiso 1 1 calc GR .
H28C H 1.2782 0.2392 0.9940 0.192 Uiso 1 1 calc GR .
C11 C 0.4494(12) 0.0504(7) 0.5583(4) 0.153(5) Uani 1 1 d . U
H11A H 0.5344 0.0410 0.5598 0.183 Uiso 1 1 calc R .
H11B H 0.4168 0.0236 0.5307 0.183 Uiso 1 1 calc R .
O6 O 0.6938(3) 0.3766(3) 0.73182(13) 0.0458(10) Uani 1 1 d . U
O4 O 0.6931(3) 0.1622(3) 0.72899(14) 0.0462(11) Uani 1 1 d . U
O2 O 0.3614(3) 0.3766(3) 0.59497(13) 0.0459(10) Uani 1 1 d . U
O1 O 0.2032(3) 0.2691(3) 0.65072(14) 0.0510(11) Uani 1 1 d . U

loop_
_atom_site_aniso_label
_atom_site_aniso_U_11
_atom_site_aniso_U_22
_atom_site_aniso_U_33
_atom_site_aniso_U_23
_atom_site_aniso_U_13
_atom_site_aniso_U_12
Cl3 0.0367(8) 0.0382(9) 0.0582(10) -0.0021(7) -0.0014(7) 0.0043(7)
Cl1 0.0355(8) 0.0402(9) 0.0670(11) 0.0066(8) -0.0029(7) -0.0051(7)
Cl2 0.0334(8) 0.0529(10) 0.0577(10) 0.0032(8) 0.0069(7) 0.0050(7)
Cl5 0.0453(9) 0.0709(13) 0.0675(12) 0.0073(10) 0.0018(8) -0.0071(9)
Cl4 0.0400(10) 0.1137(17) 0.0698(13) 0.0035(12) -0.0008(9) 0.0171(10)
Mg1 0.0298(10) 0.0339(11) 0.0564(13) 0.0031(10) -0.0007(9) 0.0008(9)
Cl6 0.0770(14) 0.0664(13) 0.0974(16) -0.0078(11) 0.0143(12) -0.0253(11)
Mg2 0.0310(10) 0.0405(12) 0.0534(13) 0.0010(10) 0.0003(9) -0.0020(9)
Al1 0.0370(10) 0.0553(13) 0.0561(13) 0.0004(10) -0.0020(9) -0.0005(9)
Si2 0.0561(13) 0.0823(16) 0.0698(14) 0.0140(12) -0.0007(11) 0.0248(11)
Si1 0.0449(11) 0.0653(14) 0.0975(17) -0.0241(12) -0.0115(11) 0.0068(10)
O5 0.047(2) 0.045(3) 0.058(3) 0.006(2) -0.0010(19) 0.003(2)
O3 0.057(3) 0.044(2) 0.064(3) -0.007(2) 0.009(2) -0.008(2)
O7 0.088(4) 0.090(4) 0.080(4) 0.008(3) 0.017(3) 0.029(3)
N1 0.042(3) 0.054(3) 0.068(3) -0.005(2) -0.011(2) 0.009(2)
C22 0.050(4) 0.047(4) 0.065(4) -0.002(3) -0.009(3) -0.005(3)
C25 0.044(4) 0.050(4) 0.077(4) 0.015(3) -0.002(3) -0.010(3)
C23 0.040(3) 0.047(4) 0.090(5) -0.005(3) -0.006(3) -0.003(3)
C7 0.055(4) 0.059(4) 0.067(4) 0.011(3) 0.004(3) 0.005(3)
C4 0.040(3) 0.088(6) 0.086(5) -0.012(4) -0.011(3) -0.010(3)
C8 0.043(3) 0.058(4) 0.080(5) 0.013(3) 0.007(3) 0.001(3)
C13 0.047(4) 0.044(4) 0.117(6) -0.012(4) -0.007(4) 0.012(3)
C24 0.060(4) 0.053(4) 0.094(5) 0.001(3) 0.005(4) -0.015(3)
C18 0.045(4) 0.074(4) 0.072(4) 0.026(4) 0.002(3) 0.008(3)
C1 0.035(3) 0.118(7) 0.073(4) -0.008(4) 0.007(3) 0.006(4)
C26 0.062(5) 0.071(5) 0.106(6) 0.010(4) 0.019(4) 0.016(4)
C9 0.084(5) 0.054(4) 0.080(5) -0.015(4) 0.016(4) -0.025(3)
C12 0.096(6) 0.068(5) 0.062(4) -0.012(4) 0.019(4) -0.014(4)
C6 0.060(4) 0.059(4) 0.118(7) 0.016(4) 0.018(4) 0.006(3)
C5 0.050(4) 0.071(5) 0.125(7) 0.035(4) 0.017(4) 0.017(3)
C3 0.035(3) 0.099(6) 0.106(6) -0.009(5) -0.006(3) 0.003(4)
C17 0.028(3) 0.066(5) 0.180(9) -0.019(5) -0.019(4) 0.010(3)
C21 0.094(5) 0.082(5) 0.067(5) 0.011(4) 0.021(4) 0.033(4)
C19 0.076(5) 0.109(7) 0.086(5) 0.037(5) 0.022(4) 0.021(5)
C013 0.088(5) 0.086(6) 0.082(5) 0.003(4) 0.011(4) 0.035(4)
C20 0.088(5) 0.106(7) 0.097(6) 0.029(5) 0.037(5) 0.033(5)
C29 0.059(5) 0.113(7) 0.115(6) -0.047(5) -0.003(4) 0.006(5)
C2 0.048(4) 0.125(7) 0.097(5) -0.006(5) 0.002(4) 0.017(4)
C017 0.079(5) 0.099(6) 0.088(6) 0.006(5) 0.028(4) 0.002(4)
C14 0.050(4) 0.066(5) 0.253(13) -0.026(6) -0.016(6) 0.022(4)
C16 0.048(4) 0.075(5) 0.203(11) -0.025(6) -0.011(5) 0.020(4)
C10 0.131(7) 0.064(5) 0.149(8) 0.021(5) 0.058(6) 0.013(5)
C31 0.100(6) 0.051(5) 0.172(9) -0.021(5) -0.030(6) 0.019(5)
C30 0.073(5) 0.089(7) 0.159(9) -0.051(6) 0.017(5) -0.017(5)
C01D 0.103(7) 0.132(7) 0.104(7) -0.006(5) 0.003(5) 0.035(6)
C27 0.112(7) 0.141(9) 0.107(7) 0.045(6) 0.033(6) 0.038(6)
C01F 0.135(8) 0.117(7) 0.109(7) -0.009(6) -0.016(6) 0.066(6)
C28 0.095(6) 0.151(9) 0.130(8) -0.007(7) -0.053(6) 0.039(6)
C11 0.212(12) 0.068(5) 0.192(10) 0.009(5) 0.135(10) 0.016(6)
O6 0.038(2) 0.040(2) 0.058(3) 0.0072(19) -0.0049(19) -0.0047(18)
O4 0.028(2) 0.038(2) 0.072(3) 0.003(2) -0.0050(19) 0.0018(17)
O2 0.036(2) 0.046(2) 0.056(3) 0.0013(19) 0.0018(19) 0.0007(18)
O1 0.029(2) 0.064(3) 0.059(3) -0.002(2) 0.0013(18) -0.0042(19)

loop_
_atom_type_symbol
_atom_type_description
_atom_type_scat_dispersion_real
_atom_type_scat_dispersion_imag
_atom_type_scat_source
C C 0.0033 0.0016 'International Tables Vol C Tables 4.2.6.8 and 6.1.1.4'
H H 0.0000 0.0000 'International Tables Vol C Tables 4.2.6.8 and 6.1.1.4'
Al Al 0.0645 0.0514 'International Tables Vol C Tables 4.2.6.8 and 6.1.1.4'
Cl Cl 0.1484 0.1585 'International Tables Vol C Tables 4.2.6.8 and 6.1.1.4'
Mg Mg 0.0486 0.0363 'International Tables Vol C Tables 4.2.6.8 and 6.1.1.4'
N N 0.0061 0.0033 'International Tables Vol C Tables 4.2.6.8 and 6.1.1.4'
O O 0.0106 0.0060 'International Tables Vol C Tables 4.2.6.8 and 6.1.1.4'
Si Si 0.0817 0.0704 'International Tables Vol C Tables 4.2.6.8 and 6.1.1.4'

loop_
_geom_angle_atom_site_label_1
_geom_angle_atom_site_label_2
_geom_angle_atom_site_label_3
_geom_angle
Mg2 Cl3 Mg1 77.36(8)
Mg1 Cl1 Mg2 78.28(8)
Mg1 Cl2 Mg2 77.84(8)
Cl3 Mg1 Mg2 50.81(6)
Cl1 Mg1 Cl3 84.75(7)
Cl1 Mg1 Cl2 85.18(8)
Cl1 Mg1 Mg2 51.04(6)
Cl2 Mg1 Cl3 83.86(8)
Cl2 Mg1 Mg2 51.14(6)
O5 Mg1 Cl3 97.19(14)
O5 Mg1 Cl1 88.39(14)
O5 Mg1 Cl2 173.37(15)
O5 Mg1 Mg2 124.98(14)
O6 Mg1 Cl3 89.40(13)
O6 Mg1 Cl1 173.83(15)
O6 Mg1 Cl2 96.14(14)
O6 Mg1 Mg2 125.73(14)
O6 Mg1 O5 90.42(18)
O4 Mg1 Cl3 173.03(16)
O4 Mg1 Cl1 94.36(13)
O4 Mg1 Cl2 89.18(14)
O4 Mg1 Mg2 123.77(14)
O4 Mg1 O5 89.69(18)
O4 Mg1 O6 91.69(17)
Cl3 Mg2 Cl2 84.51(8)
Cl3 Mg2 Mg1 51.83(6)
Cl1 Mg2 Cl3 85.24(8)
Cl1 Mg2 Cl2 84.82(8)
Cl1 Mg2 Mg1 50.68(6)
Cl2 Mg2 Mg1 51.02(6)
O3 Mg2 Cl3 177.20(16)
O3 Mg2 Cl1 93.26(15)
O3 Mg2 Cl2 93.00(15)
O3 Mg2 Mg1 125.47(15)
O3 Mg2 O2 91.59(19)
O3 Mg2 O1 87.41(18)
O2 Mg2 Cl3 89.92(14)
O2 Mg2 Cl1 175.14(16)
O2 Mg2 Cl2 95.08(13)
O2 Mg2 Mg1 125.92(14)
O1 Mg2 Cl3 94.92(15)
O1 Mg2 Cl1 88.70(14)
O1 Mg2 Cl2 173.52(16)
O1 Mg2 Mg1 124.00(15)
O1 Mg2 O2 91.37(18)
Cl5 Al1 Cl4 109.46(11)
Cl6 Al1 Cl5 105.75(12)
Cl6 Al1 Cl4 102.19(12)
N1 Al1 Cl5 111.1(2)
N1 Al1 Cl4 113.8(2)
N1 Al1 Cl6 113.8(2)
N1 Si2 C26 114.3(3)
N1 Si2 C27 110.1(4)
N1 Si2 C28 112.7(4)
C26 Si2 C28 103.1(4)
C27 Si2 C26 108.4(5)
C27 Si2 C28 107.9(5)
N1 Si1 C29 112.0(4)
N1 Si1 C31 113.3(3)
N1 Si1 C30 113.2(4)
C29 Si1 C31 105.3(5)
C29 Si1 C30 108.7(4)
C30 Si1 C31 103.6(5)
C18 O5 Mg1 121.7(4)
C18 O5 C21 108.2(5)
C21 O5 Mg1 122.9(4)
C9 O3 Mg2 125.2(4)
C9 O3 C12 106.9(5)
C12 O3 Mg2 122.4(4)
C013 O7 C017 108.6(7)
Si2 N1 Al1 120.2(3)
Si2 N1 Si1 120.5(3)
Si1 N1 Al1 119.2(3)
H22A C22 H22B 109.0
C23 C22 H22A 110.9
C23 C22 H22B 110.9
O6 C22 H22A 110.9
O6 C22 H22B 110.9
O6 C22 C23 104.1(5)
H25A C25 H25B 108.7
C24 C25 H25A 110.5
C24 C25 H25B 110.5
O6 C25 H25A 110.5
O6 C25 H25B 110.5
O6 C25 C24 106.0(6)
C22 C23 H23A 111.3
C22 C23 H23B 111.3
H23A C23 H23B 109.2
C24 C23 C22 102.2(5)
C24 C23 H23A 111.3
C24 C23 H23B 111.3
H7A C7 H7B 109.0
C8 C7 H7A 110.9
C8 C7 H7B 110.9
C6 C7 H7A 110.9
C6 C7 H7B 110.9
C6 C7 C8 104.1(6)
H4A C4 H4B 108.8
C3 C4 H4A 110.7
C3 C4 H4B 110.7
O1 C4 H4A 110.7
O1 C4 H4B 110.7
O1 C4 C3 105.0(6)
C7 C8 H8A 110.5
C7 C8 H8B 110.5
H8A C8 H8B 108.7
O2 C8 C7 106.1(5)
O2 C8 H8A 110.5
O2 C8 H8B 110.5
H13A C13 H13B 108.8
C14 C13 H13A 110.8
C14 C13 H13B 110.8
O4 C13 H13A 110.8
O4 C13 H13B 110.8
O4 C13 C14 104.9(6)
C25 C24 H24A 110.7
C25 C24 H24B 110.7
C23 C24 C25 105.2(6)
C23 C24 H24A 110.7
C23 C24 H24B 110.7
H24A C24 H24B 108.8
O5 C18 H18A 110.7
O5 C18 H18B 110.7
O5 C18 C19 105.2(6)
H18A C18 H18B 108.8
C19 C18 H18A 110.7
C19 C18 H18B 110.7
H1A C1 H1B 108.5
C2 C1 H1A 110.2
C2 C1 H1B 110.2
C2 C1 O1 107.5(6)
O1 C1 H1A 110.2
O1 C1 H1B 110.2
Si2 C26 H26A 109.5
Si2 C26 H26B 109.5
Si2 C26 H26C 109.5
H26A C26 H26B 109.5
H26A C26 H26C 109.5
H26B C26 H26C 109.5
O3 C9 H9A 110.8
O3 C9 H9B 110.8
H9A C9 H9B 108.9
C10 C9 O3 104.8(7)
C10 C9 H9A 110.8
C10 C9 H9B 110.8
O3 C12 H12A 110.4
O3 C12 H12B 110.4
H12A C12 H12B 108.6
C11 C12 O3 106.8(7)
C11 C12 H12A 110.4
C11 C12 H12B 110.4
C7 C6 H6A 110.5
C7 C6 H6B 110.5
H6A C6 H6B 108.7
C5 C6 C7 106.0(6)
C5 C6 H6A 110.5
C5 C6 H6B 110.5
C6 C5 H5A 110.2
C6 C5 H5B 110.2
H5A C5 H5B 108.5
O2 C5 C6 107.6(6)
O2 C5 H5A 110.2
O2 C5 H5B 110.2
C4 C3 H3A 110.8
C4 C3 H3B 110.8
H3A C3 H3B 108.9
C2 C3 C4 104.7(6)
C2 C3 H3A 110.8
C2 C3 H3B 110.8
H17A C17 H17B 108.6
C16 C17 H17A 110.4
C16 C17 H17B 110.4
O4 C17 H17A 110.4
O4 C17 H17B 110.4
O4 C17 C16 106.5(6)
O5 C21 H21A 110.4
O5 C21 H21B 110.4
H21A C21 H21B 108.6
C20 C21 O5 106.6(6)
C20 C21 H21A 110.4
C20 C21 H21B 110.4
C18 C19 H19A 110.9
C18 C19 H19B 110.9
H19A C19 H19B 108.9
C20 C19 C18 104.3(7)
C20 C19 H19A 110.9
C20 C19 H19B 110.9
O7 C013 H013 125.8
O7 C013 C01F 108.4(8)
C01F C013 H013 125.8
C21 C20 C19 104.7(7)
C21 C20 H20A 110.8
C21 C20 H20B 110.8
C19 C20 H20A 110.8
C19 C20 H20B 110.8
H20A C20 H20B 108.9
Si1 C29 H29A 109.5
Si1 C29 H29B 109.5
Si1 C29 H29C 109.5
H29A C29 H29B 109.5
H29A C29 H29C 109.5
H29B C29 H29C 109.5
C1 C2 C3 106.6(7)
C1 C2 H2A 110.4
C1 C2 H2B 110.4
C3 C2 H2A 110.4
C3 C2 H2B 110.4
H2A C2 H2B 108.6
O7 C017 H01A 110.7
O7 C017 H01B 110.7
O7 C017 C01D 105.2(8)
H01A C017 H01B 108.8
C01D C017 H01A 110.7
C01D C017 H01B 110.7
C13 C14 H14A 110.0
C13 C14 H14B 110.0
H14A C14 H14B 108.4
C16 C14 C13 108.3(7)
C16 C14 H14A 110.0
C16 C14 H14B 110.0
C17 C16 H16A 110.7
C17 C16 H16B 110.7
C14 C16 C17 105.0(7)
C14 C16 H16A 110.7
C14 C16 H16B 110.7
H16A C16 H16B 108.8
C9 C10 H10A 111.2
C9 C10 H10B 111.2
C9 C10 C11 102.7(8)
H10A C10 H10B 109.1
C11 C10 H10A 111.2
C11 C10 H10B 111.2
Si1 C31 H31A 109.5
Si1 C31 H31B 109.5
Si1 C31 H31C 109.5
H31A C31 H31B 109.5
H31A C31 H31C 109.5
H31B C31 H31C 109.5
Si1 C30 H30A 109.5
Si1 C30 H30B 109.5
Si1 C30 H30C 109.5
H30A C30 H30B 109.5
H30A C30 H30C 109.5
H30B C30 H30C 109.5
C017 C01D H01C 111.2
C017 C01D H01D 111.2
C017 C01D C01F 102.7(8)
H01C C01D H01D 109.1
C01F C01D H01C 111.2
C01F C01D H01D 111.2
Si2 C27 H27A 109.5
Si2 C27 H27B 109.5
Si2 C27 H27C 109.5
H27A C27 H27B 109.5
H27A C27 H27C 109.5
H27B C27 H27C 109.5
C013 C01F C01D 105.0(8)
C013 C01F H01E 110.7
C013 C01F H01F 110.7
C01D C01F H01E 110.7
C01D C01F H01F 110.7
H01E C01F H01F 108.8
Si2 C28 H28A 109.5
Si2 C28 H28B 109.5
Si2 C28 H28C 109.5
H28A C28 H28B 109.5
H28A C28 H28C 109.5
H28B C28 H28C 109.5
C12 C11 C10 107.0(8)
C12 C11 H11A 110.3
C12 C11 H11B 110.3
C10 C11 H11A 110.3
C10 C11 H11B 110.3
H11A C11 H11B 108.6
C22 O6 Mg1 124.4(4)
C25 O6 Mg1 123.4(4)
C25 O6 C22 109.1(5)
C13 O4 Mg1 124.8(4)
C17 O4 Mg1 125.1(4)
C17 O4 C13 108.7(5)
C8 O2 Mg2 122.5(3)
C5 O2 Mg2 120.8(4)
C5 O2 C8 108.5(5)
C4 O1 Mg2 130.9(4)
C4 O1 C1 105.8(5)
C1 O1 Mg2 123.2(4)

loop_
_geom_bond_atom_site_label_1
_geom_bond_atom_site_label_2
_geom_bond_distance
Cl3 Mg1 2.532(2)
Cl3 Mg2 2.496(3)
Cl1 Mg1 2.483(2)
Cl1 Mg2 2.496(3)
Cl2 Mg1 2.499(3)
Cl2 Mg2 2.503(2)
Cl5 Al1 2.153(3)
Cl4 Al1 2.158(3)
Mg1 Mg2 3.142(3)
Mg1 O5 2.089(5)
Mg1 O6 2.066(4)
Mg1 O4 2.063(4)
Cl6 Al1 2.152(3)
Mg2 O3 2.087(5)
Mg2 O2 2.090(5)
Mg2 O1 2.089(4)
Al1 N1 1.819(5)
Si2 N1 1.729(6)
Si2 C26 1.861(8)
Si2 C27 1.844(10)
Si2 C28 1.882(9)
Si1 N1 1.730(6)
Si1 C29 1.857(9)
Si1 C31 1.882(9)
Si1 C30 1.875(9)
O5 C18 1.452(8)
O5 C21 1.463(8)
O3 C9 1.432(8)
O3 C12 1.441(8)
O7 C013 1.394(10)
O7 C017 1.415(10)
C22 H22A 0.9900
C22 H22B 0.9900
C22 C23 1.516(9)
C22 O6 1.451(7)
C25 H25A 0.9900
C25 H25B 0.9900
C25 C24 1.506(9)
C25 O6 1.443(7)
C23 H23A 0.9900
C23 H23B 0.9900
C23 C24 1.489(10)
C7 H7A 0.9900
C7 H7B 0.9900
C7 C8 1.500(9)
C7 C6 1.490(10)
C4 H4A 0.9900
C4 H4B 0.9900
C4 C3 1.513(10)
C4 O1 1.437(7)
C8 H8A 0.9900
C8 H8B 0.9900
C8 O2 1.455(7)
C13 H13A 0.9900
C13 H13B 0.9900
C13 C14 1.481(10)
C13 O4 1.438(8)
C24 H24A 0.9900
C24 H24B 0.9900
C18 H18A 0.9900
C18 H18B 0.9900
C18 C19 1.514(10)
C1 H1A 0.9900
C1 H1B 0.9900
C1 C2 1.426(10)
C1 O1 1.454(8)
C26 H26A 0.9800
C26 H26B 0.9800
C26 H26C 0.9800
C9 H9A 0.9900
C9 H9B 0.9900
C9 C10 1.432(11)
C12 H12A 0.9900
C12 H12B 0.9900
C12 C11 1.404(12)
C6 H6A 0.9900
C6 H6B 0.9900
C6 C5 1.471(10)
C5 H5A 0.9900
C5 H5B 0.9900
C5 O2 1.451(8)
C3 H3A 0.9900
C3 H3B 0.9900
C3 C2 1.513(11)
C17 H17A 0.9900
C17 H17B 0.9900
C17 C16 1.494(11)
C17 O4 1.438(7)
C21 H21A 0.9900
C21 H21B 0.9900
C21 C20 1.459(11)
C19 H19A 0.9900
C19 H19B 0.9900
C19 C20 1.467(11)
C013 H013 0.9500
C013 C01F 1.474(11)
C20 H20A 0.9900
C20 H20B 0.9900
C29 H29A 0.9800
C29 H29B 0.9800
C29 H29C 0.9800
C2 H2A 0.9900
C2 H2B 0.9900
C017 H01A 0.9900
C017 H01B 0.9900
C017 C01D 1.499(12)
C14 H14A 0.9900
C14 H14B 0.9900
C14 C16 1.393(11)
C16 H16A 0.9900
C16 H16B 0.9900
C10 H10A 0.9900
C10 H10B 0.9900
C10 C11 1.524(13)
C31 H31A 0.9800
C31 H31B 0.9800
C31 H31C 0.9800
C30 H30A 0.9800
C30 H30B 0.9800
C30 H30C 0.9800
C01D H01C 0.9900
C01D H01D 0.9900
C01D C01F 1.530(13)
C27 H27A 0.9800
C27 H27B 0.9800
C27 H27C 0.9800
C01F H01E 0.9900
C01F H01F 0.9900
C28 H28A 0.9800
C28 H28B 0.9800
C28 H28C 0.9800
C11 H11A 0.9900
C11 H11B 0.9900
